data_7039817
loop_
_publ_author_name
'Wang, Xiuli'
'Sun, Junjun'
'Lin, Hongyan'
'Chang, Zhihan'
'Wang, Xiang'
'Liu, Guocheng'

_publ_section_title
;
 A series of Anderson-type polyoxometalate-based metal-organic complexes:
 their pH-dependent electrochemical behaviour, and as electrocatalysts and
 photocatalysts.
;
_journal_issue 31
_journal_name_full 'Dalton transactions (Cambridge, England : 2003)'
_journal_page_first 12465
_journal_page_last 12478
_journal_paper_doi 10.1039/c6dt02216b
_journal_volume 45
_journal_year 2016
_chemical_formula_sum 'C32 H60 Cu3 Mo6 N8 O40 Te'
_chemical_formula_weight 2090.74
_space_group_crystal_system triclinic
_space_group_IT_number 2
_space_group_name_Hall '-P 1'
_space_group_name_H-M_alt 'P -1'
_symmetry_space_group_name_Hall '-P 1'
_symmetry_space_group_name_H-M 'P -1'
_atom_sites_solution_hydrogens geom
_atom_sites_solution_primary direct
_atom_sites_solution_secondary difmap
_audit_creation_method SHELXL-2014/7
_audit_update_record
;
2016-06-20 deposited with the CCDC.
2016-07-06 downloaded from the CCDC.
;
_cell_angle_alpha 102.275(2)
_cell_angle_beta 104.021(2)
_cell_angle_gamma 97.420(2)
_cell_formula_units_Z 1
_cell_length_a 8.4320(7)
_cell_length_b 12.9540(12)
_cell_length_c 15.0230(14)
_cell_measurement_reflns_used 5460
_cell_measurement_temperature 296(2)
_cell_measurement_theta_max 28.3311
_cell_measurement_theta_min 2.4441
_cell_volume 1527.1(2)
_computing_cell_refinement 'Bruker XSCANS'
_computing_data_collection 'Bruker XSCANS'
_computing_data_reduction 'Bruker SHELXTL'
_computing_molecular_graphics 'Bruker SHELXTL'
_computing_publication_material 'Bruker SHELXTL'
_computing_structure_refinement 'SHELXL-2014/7 (Sheldrick, 2014)'
_computing_structure_solution 'Bruker SHELXTL'
_diffrn_ambient_temperature 296(2)
_diffrn_measured_fraction_theta_full 0.992
_diffrn_measured_fraction_theta_max 0.992
_diffrn_measurement_device_type 'Bruker P4'
_diffrn_measurement_method '\w scans'
_diffrn_radiation_type MoK\a
_diffrn_radiation_wavelength 0.71069
_diffrn_reflns_av_R_equivalents 0.0160
_diffrn_reflns_av_unetI/netI 0.0273
_diffrn_reflns_Laue_measured_fraction_full 0.992
_diffrn_reflns_Laue_measured_fraction_max 0.992
_diffrn_reflns_limit_h_max 10
_diffrn_reflns_limit_h_min -10
_diffrn_reflns_limit_k_max 15
_diffrn_reflns_limit_k_min -15
_diffrn_reflns_limit_l_max 17
_diffrn_reflns_limit_l_min -15
_diffrn_reflns_number 8695
_diffrn_reflns_point_group_measured_fraction_full 0.992
_diffrn_reflns_point_group_measured_fraction_max 0.992
_diffrn_reflns_theta_full 24.998
_diffrn_reflns_theta_max 24.998
_diffrn_reflns_theta_min 1.890
_diffrn_source 'sealed tube'
_exptl_absorpt_coefficient_mu 2.787
_exptl_absorpt_correction_T_max 0.606
_exptl_absorpt_correction_T_min 0.422
_exptl_absorpt_correction_type numerical
_exptl_absorpt_process_details 'ABSCOR by T.Higashi    8  March, 1995'
_exptl_crystal_colour BLUE
_exptl_crystal_density_diffrn 2.273
_exptl_crystal_density_method 'not measured'
_exptl_crystal_description BLOCK
_exptl_crystal_F_000 1019
_exptl_crystal_size_max 0.350
_exptl_crystal_size_mid 0.270
_exptl_crystal_size_min 0.180
_refine_diff_density_max 1.316
_refine_diff_density_min -0.596
_refine_diff_density_rms 0.129
_refine_ls_extinction_method none
_refine_ls_goodness_of_fit_ref 1.004
_refine_ls_hydrogen_treatment constr
_refine_ls_matrix_type full
_refine_ls_number_parameters 411
_refine_ls_number_reflns 5323
_refine_ls_number_restraints 0
_refine_ls_restrained_S_all 1.004
_refine_ls_R_factor_all 0.0366
_refine_ls_R_factor_gt 0.0308
_refine_ls_shift/su_max 0.000
_refine_ls_shift/su_mean 0.000
_refine_ls_structure_factor_coef Fsqd
_refine_ls_weighting_details 'w=1/[\s^2^(Fo^2^)+(0.0515P)^2^+4.7925P] where P=(Fo^2^+2Fc^2^)/3'
_refine_ls_weighting_scheme calc
_refine_ls_wR_factor_gt 0.0868
_refine_ls_wR_factor_ref 0.0898
_reflns_Friedel_coverage 0.000
_reflns_number_gt 4632
_reflns_number_total 5364
_reflns_threshold_expression 'I > 2\s(I)'
_cod_data_source_file c6dt02216b2.cif
_cod_data_source_block complex6
_cod_depositor_comments 'Adding full bibliography for 7039813--7039819.cif.'
_cod_database_code 7039817
_shelx_shelxl_version_number 2014/7
_shelx_space_group_comment
;
The symmetry employed for this shelxl refinement is uniquely defined
by the following loop, which should always be used as a source of
symmetry information in preference to the above space-group names.
They are only intended as comments.
;
_shelx_estimated_absorpt_t_min 0.442
_shelx_estimated_absorpt_t_max 0.634

loop_
_space_group_symop_operation_xyz
'x, y, z'
'-x, -y, -z'

loop_
_atom_site_label
_atom_site_type_symbol
_atom_site_fract_x
_atom_site_fract_y
_atom_site_fract_z
_atom_site_U_iso_or_equiv
_atom_site_adp_type
_atom_site_occupancy
_atom_site_site_symmetry_order
_atom_site_calc_flag
_atom_site_refinement_flags_posn
_atom_site_refinement_flags_adp
_atom_site_refinement_flags_occupancy
Te1 Te 0.0000 0.0000 0.0000 0.01091(11) Uani 1 2 d S . P
Mo1 Mo -0.18644(4) 0.10236(3) -0.16837(3) 0.01427(11) Uani 1 1 d . . .
Cu1 Cu 0.0000 0.5000 0.0000 0.01919(18) Uani 1 2 d S . P
O1 O -0.0996(4) 0.3402(3) 0.0280(2) 0.0235(7) Uani 1 1 d . . .
O1W O -0.0069(4) 0.5633(3) 0.1328(2) 0.0285(8) Uani 1 1 d . . .
H1WA H 0.0043 0.6285 0.1630 0.034 Uiso 1 1 d R U .
H1WB H -0.0159 0.5242 0.1707 0.034 Uiso 1 1 d R U .
N1 N -0.2302(5) 0.5248(3) -0.0483(3) 0.0231(9) Uani 1 1 d . . .
C1 C -0.4249(7) 0.6418(4) -0.0471(4) 0.0390(14) Uani 1 1 d . . .
H1A H -0.4480 0.7088 -0.0233 0.047 Uiso 1 1 calc R U .
Mo2 Mo -0.14808(4) 0.21826(3) 0.05210(3) 0.01397(11) Uani 1 1 d . . .
Cu2 Cu -0.64074(7) -0.03363(5) -0.26042(4) 0.02601(15) Uani 1 1 d . . .
C2 C -0.7010(9) 0.4134(6) -0.4855(5) 0.0564(18) Uani 1 1 d . . .
H2B H -0.7062 0.4618 -0.5268 0.068 Uiso 1 1 calc R U .
H2A H -0.6547 0.4561 -0.4205 0.068 Uiso 1 1 calc R U .
O2W O -0.7753(4) 0.0767(3) -0.2925(3) 0.0333(8) Uani 1 1 d . . .
H2WB H -0.8770 0.0605 -0.2940 0.040 Uiso 1 1 d R U .
H2WA H -0.7519 0.1444 -0.2849 0.040 Uiso 1 1 d R U .
N2 N -0.6640(5) -0.0978(4) -0.3982(3) 0.0295(10) Uani 1 1 d . . .
O2 O -0.3742(4) 0.0475(3) -0.2520(2) 0.0239(7) Uani 1 1 d . . .
Mo3 Mo 0.05523(4) 0.12457(3) 0.22283(3) 0.01483(11) Uani 1 1 d . . .
N3 N -0.5921(7) 0.3369(5) -0.5084(4) 0.0541(14) Uani 1 1 d . . .
H3B H -0.6182 0.2975 -0.5655 0.065 Uiso 1 1 calc R U .
C3 C -0.7163(10) -0.0445(5) -0.4636(4) 0.0548(18) Uani 1 1 d . . .
H3A H -0.7491 0.0204 -0.4441 0.066 Uiso 1 1 calc R U .
O3W O -0.5259(4) -0.1494(3) -0.2170(3) 0.0340(9) Uani 1 1 d . . .
H3WA H -0.4520 -0.1867 -0.2244 0.041 Uiso 1 1 d R U .
H3WB H -0.5821 -0.1772 -0.1852 0.041 Uiso 1 1 d R U .
O3 O -0.8954(4) -0.1422(3) -0.2737(2) 0.0224(7) Uani 1 1 d . . .
N4 N -0.7585(5) 0.3964(4) -0.2753(3) 0.0349(10) Uani 1 1 d . . .
H4B H -0.7551 0.4631 -0.2752 0.042 Uiso 1 1 calc R U .
C4 C -0.7243(11) -0.0799(6) -0.5576(5) 0.065(2) Uani 1 1 d . . .
H4A H -0.7607 -0.0399 -0.6004 0.077 Uiso 1 1 calc R U .
O4W O -0.6093(5) 0.0378(4) -0.1277(3) 0.0488(12) Uani 1 1 d . . .
H4WB H -0.5211 0.0852 -0.1128 0.059 Uiso 1 1 d R U .
H4WA H -0.6470 0.0440 -0.0796 0.059 Uiso 1 1 d R U .
O4 O -0.1253(4) 0.2259(3) -0.1861(2) 0.0237(7) Uani 1 1 d . . .
C5 C -0.6767(8) -0.1768(6) -0.5869(4) 0.0515(17) Uani 1 1 d . . .
H5A H -0.6867 -0.2057 -0.6506 0.062 Uiso 1 1 calc R U .
O5 O 0.0095(4) 0.1366(2) -0.0315(2) 0.0145(6) Uani 1 1 d . . .
O5W O -0.8765(7) -0.5472(4) -0.7411(3) 0.0648(14) Uani 1 1 d . . .
H5WA H -0.7722 -0.5311 -0.7149 0.078 Uiso 1 1 d R U .
H5WB H -0.9023 -0.6150 -0.7634 0.078 Uiso 1 1 d R U .
C6 C -0.6162(8) -0.2277(6) -0.5217(4) 0.0481(16) Uani 1 1 d . . .
O6 O -0.2963(4) 0.1413(2) -0.0685(2) 0.0183(6) Uani 1 1 d . . .
O6W O -0.8215(8) 0.6045(4) -0.3106(4) 0.0851(19) Uani 1 1 d . . .
H66 H -0.9224 0.5770 -0.3180 0.102 Uiso 1 1 d R U .
H67 H -0.7968 0.6630 -0.2674 0.102 Uiso 1 1 d R U .
O7 O -0.6207(5) 0.2784(3) -0.2131(4) 0.0565(13) Uani 1 1 d . . .
C7 C -0.5457(9) -0.3241(6) -0.5535(4) 0.0509(16) Uani 1 1 d . . .
O8 O 0.2356(4) 0.1804(3) 0.3103(2) 0.0266(8) Uani 1 1 d . . .
C8 C -0.8856(9) 0.2746(6) -0.4384(5) 0.0591(19) Uani 1 1 d . . .
H8A H -0.9822 0.2185 -0.4727 0.07(2) Uiso 1 1 calc R . .
H8B H -0.7884 0.2412 -0.4329 0.08(3) Uiso 1 1 calc R . .
O9 O -0.6125(7) -0.3879(5) -0.6323(3) 0.0777(18) Uani 1 1 d . . .
C9 C -0.3508(6) 0.4472(4) -0.1101(4) 0.0262(11) Uani 1 1 d . . .
H9A H -0.3262 0.3796 -0.1297 0.031 Uiso 1 1 calc R U .
O10 O -0.2951(4) 0.2318(3) 0.1136(2) 0.0227(7) Uani 1 1 d . . .
C10 C -0.5488(7) 0.5626(4) -0.1123(4) 0.0384(13) Uani 1 1 d . . .
H10A H -0.6557 0.5756 -0.1332 0.046 Uiso 1 1 calc R U .
O11 O -0.1796(4) -0.0516(2) -0.1172(2) 0.0148(6) Uani 1 1 d . . .
C11 C -0.5109(6) 0.4633(4) -0.1460(4) 0.0277(11) Uani 1 1 d . . .
O12 O 0.0474(4) 0.2372(2) 0.1582(2) 0.0175(6) Uani 1 1 d . . .
C12 C -0.6355(6) 0.3714(4) -0.2152(4) 0.0341(12) Uani 1 1 d . . .
O13 O -0.1396(4) 0.0521(2) 0.0762(2) 0.0138(6) Uani 1 1 d . . .
C13 C -0.2671(6) 0.6215(4) -0.0173(4) 0.0286(11) Uani 1 1 d . . .
H13A H -0.1838 0.6761 0.0255 0.034 Uiso 1 1 calc R U .
O14 O -0.0402(4) 0.0277(2) -0.2255(2) 0.0172(6) Uani 1 1 d . . .
C14 C -0.9001(7) 0.3174(5) -0.3420(4) 0.0433(14) Uani 1 1 d . . .
H14B H -0.9981 0.3501 -0.3477 0.052 Uiso 1 1 calc R U .
H14A H -0.9192 0.2572 -0.3145 0.052 Uiso 1 1 calc R U .
C15 C -0.8717(9) 0.3548(6) -0.4976(5) 0.0608(19) Uani 1 1 d . . .
H15B H -0.9188 0.3169 -0.5639 0.073 Uiso 1 1 calc R U .
H15A H -0.9395 0.4075 -0.4827 0.073 Uiso 1 1 calc R U .
C16 C -0.6158(8) -0.1874(6) -0.4275(4) 0.0460(16) Uani 1 1 d . . .
H16A H -0.5795 -0.2264 -0.3838 0.055 Uiso 1 1 calc R U .

loop_
_atom_site_aniso_label
_atom_site_aniso_U_11
_atom_site_aniso_U_22
_atom_site_aniso_U_33
_atom_site_aniso_U_23
_atom_site_aniso_U_13
_atom_site_aniso_U_12
Te1 0.01181(19) 0.0105(2) 0.0118(2) 0.00440(15) 0.00393(15) 0.00333(15)
Mo1 0.0144(2) 0.0142(2) 0.0151(2) 0.00647(15) 0.00325(15) 0.00278(15)
Cu1 0.0162(4) 0.0166(4) 0.0263(4) 0.0074(3) 0.0063(3) 0.0045(3)
O1 0.0284(18) 0.0153(16) 0.0295(18) 0.0097(14) 0.0087(15) 0.0052(14)
O1W 0.038(2) 0.0167(17) 0.0302(19) 0.0041(14) 0.0129(16) 0.0013(15)
N1 0.022(2) 0.018(2) 0.031(2) 0.0107(17) 0.0066(17) 0.0033(16)
C1 0.032(3) 0.028(3) 0.054(4) 0.002(3) 0.007(3) 0.017(2)
Mo2 0.0156(2) 0.01105(19) 0.0176(2) 0.00538(15) 0.00672(15) 0.00370(15)
Cu2 0.0227(3) 0.0334(3) 0.0209(3) 0.0050(3) 0.0084(2) 0.0006(3)
C2 0.058(4) 0.053(4) 0.054(4) 0.000(3) 0.014(3) 0.021(3)
O2W 0.032(2) 0.0259(19) 0.043(2) 0.0081(17) 0.0152(17) -0.0003(16)
N2 0.020(2) 0.039(3) 0.026(2) 0.0025(19) 0.0072(17) -0.0027(18)
O2 0.0175(16) 0.0311(19) 0.0219(17) 0.0077(15) 0.0034(13) 0.0029(14)
Mo3 0.0137(2) 0.0160(2) 0.0138(2) 0.00259(15) 0.00335(15) 0.00224(15)
N3 0.055(3) 0.060(4) 0.041(3) 0.001(3) 0.009(3) 0.013(3)
C3 0.091(6) 0.042(4) 0.036(3) 0.013(3) 0.023(4) 0.010(4)
O3W 0.0267(19) 0.047(2) 0.038(2) 0.0221(18) 0.0161(16) 0.0077(17)
O3 0.0216(17) 0.0260(18) 0.0219(17) 0.0056(14) 0.0100(14) 0.0060(14)
N4 0.028(2) 0.032(2) 0.037(3) 0.005(2) 0.001(2) 0.0010(19)
C4 0.096(6) 0.066(5) 0.035(4) 0.016(3) 0.020(4) 0.020(4)
O4W 0.032(2) 0.076(3) 0.025(2) -0.005(2) 0.0154(17) -0.021(2)
O4 0.0298(18) 0.0178(17) 0.0258(17) 0.0111(14) 0.0084(14) 0.0018(14)
C5 0.041(4) 0.082(5) 0.028(3) 0.005(3) 0.012(3) 0.012(3)
O5 0.0175(15) 0.0098(14) 0.0169(15) 0.0063(12) 0.0052(12) -0.0008(12)
O5W 0.093(4) 0.037(3) 0.055(3) 0.010(2) 0.008(3) 0.007(3)
C6 0.047(4) 0.056(4) 0.034(3) -0.001(3) 0.006(3) 0.015(3)
O6 0.0155(15) 0.0207(16) 0.0195(16) 0.0045(13) 0.0056(12) 0.0057(13)
O6W 0.115(5) 0.054(3) 0.071(4) 0.004(3) 0.004(4) 0.026(3)
O7 0.042(3) 0.029(2) 0.078(3) 0.010(2) -0.013(2) -0.0005(19)
C7 0.054(4) 0.056(4) 0.036(3) 0.008(3) 0.007(3) 0.003(3)
O8 0.0220(17) 0.0288(19) 0.0218(17) -0.0004(14) 0.0001(14) 0.0024(14)
C8 0.041(4) 0.062(5) 0.060(4) -0.005(4) 0.009(3) 0.002(3)
O9 0.088(4) 0.078(4) 0.037(3) -0.022(3) -0.012(3) 0.029(3)
C9 0.023(2) 0.020(2) 0.036(3) 0.007(2) 0.008(2) 0.006(2)
O10 0.0240(17) 0.0262(18) 0.0244(17) 0.0101(14) 0.0122(14) 0.0112(14)
C10 0.026(3) 0.033(3) 0.050(3) 0.006(3) -0.001(3) 0.011(2)
O11 0.0121(14) 0.0154(15) 0.0142(14) 0.0031(12) 0.0010(12) -0.0005(12)
C11 0.023(3) 0.024(3) 0.037(3) 0.010(2) 0.008(2) 0.005(2)
O12 0.0163(15) 0.0144(15) 0.0199(16) 0.0039(13) 0.0031(12) 0.0008(12)
C12 0.024(3) 0.032(3) 0.044(3) 0.010(3) 0.007(2) 0.002(2)
O13 0.0136(15) 0.0130(15) 0.0165(15) 0.0032(12) 0.0070(12) 0.0034(12)
C13 0.020(2) 0.024(3) 0.040(3) 0.009(2) 0.003(2) 0.005(2)
O14 0.0190(16) 0.0173(16) 0.0201(16) 0.0090(13) 0.0100(13) 0.0048(13)
C14 0.034(3) 0.046(4) 0.039(3) 0.004(3) -0.001(3) 0.001(3)
C15 0.061(5) 0.069(5) 0.043(4) 0.007(4) -0.001(3) 0.024(4)
C16 0.047(4) 0.063(4) 0.023(3) 0.003(3) 0.000(3) 0.027(3)

loop_
_atom_type_symbol
_atom_type_description
_atom_type_scat_dispersion_real
_atom_type_scat_dispersion_imag
_atom_type_scat_source
C C 0.0033 0.0016 'International Tables Vol C Tables 4.2.6.8 and 6.1.1.4'
H H 0.0000 0.0000 'International Tables Vol C Tables 4.2.6.8 and 6.1.1.4'
N N 0.0061 0.0033 'International Tables Vol C Tables 4.2.6.8 and 6.1.1.4'
O O 0.0106 0.0060 'International Tables Vol C Tables 4.2.6.8 and 6.1.1.4'
Cu Cu 0.3201 1.2651 'International Tables Vol C Tables 4.2.6.8 and 6.1.1.4'
Mo Mo -1.6832 0.6857 'International Tables Vol C Tables 4.2.6.8 and 6.1.1.4'
Te Te -0.5308 1.6751 'International Tables Vol C Tables 4.2.6.8 and 6.1.1.4'

loop_
_geom_angle_atom_site_label_1
_geom_angle_atom_site_label_2
_geom_angle_atom_site_label_3
_geom_angle
_geom_angle_site_symmetry_1
_geom_angle_site_symmetry_3
O13 Te1 O13 180.0 . 2
O13 Te1 O5 85.34(12) . .
O13 Te1 O5 94.66(12) 2 .
O13 Te1 O5 94.66(12) . 2
O13 Te1 O5 85.34(12) 2 2
O5 Te1 O5 180.0 . 2
O13 Te1 O11 94.91(12) . .
O13 Te1 O11 85.09(12) 2 .
O5 Te1 O11 84.81(12) . .
O5 Te1 O11 95.19(12) 2 .
O13 Te1 O11 85.09(12) . 2
O13 Te1 O11 94.91(12) 2 2
O5 Te1 O11 95.19(12) . 2
O5 Te1 O11 84.81(12) 2 2
O11 Te1 O11 180.00(14) . 2
O4 Mo1 O2 105.80(16) . .
O4 Mo1 O14 97.92(14) . .
O2 Mo1 O14 100.75(14) . .
O4 Mo1 O6 101.01(15) . .
O2 Mo1 O6 91.75(14) . .
O14 Mo1 O6 153.52(13) . .
O4 Mo1 O5 92.75(13) . .
O2 Mo1 O5 158.46(13) . .
O14 Mo1 O5 87.12(12) . .
O6 Mo1 O5 73.70(11) . .
O4 Mo1 O11 161.41(13) . .
O2 Mo1 O11 92.15(13) . .
O14 Mo1 O11 73.50(11) . .
O6 Mo1 O11 82.87(12) . .
O5 Mo1 O11 70.71(10) . .
N1 Cu1 N1 180.0 2_565 .
N1 Cu1 O1W 89.22(15) 2_565 2_565
N1 Cu1 O1W 90.78(15) . 2_565
N1 Cu1 O1W 90.78(15) 2_565 .
N1 Cu1 O1W 89.23(15) . .
O1W Cu1 O1W 180.0 2_565 .
N1 Cu1 O1 91.55(14) 2_565 2_565
N1 Cu1 O1 88.44(14) . 2_565
O1W Cu1 O1 84.02(13) 2_565 2_565
O1W Cu1 O1 95.99(13) . 2_565
N1 Cu1 O1 88.44(14) 2_565 .
N1 Cu1 O1 91.56(14) . .
O1W Cu1 O1 95.99(12) 2_565 .
O1W Cu1 O1 84.01(13) . .
O1 Cu1 O1 180.0 2_565 .
Mo2 O1 Cu1 172.63(19) . .
C9 N1 C13 118.6(4) . .
C9 N1 Cu1 121.8(3) . .
C13 N1 Cu1 119.5(3) . .
C13 C1 C10 119.9(5) . .
O1 Mo2 O10 106.08(15) . .
O1 Mo2 O6 99.15(15) . .
O10 Mo2 O6 97.54(14) . .
O1 Mo2 O12 96.80(14) . .
O10 Mo2 O12 98.99(14) . .
O6 Mo2 O12 152.83(13) . .
O1 Mo2 O5 94.57(13) . .
O10 Mo2 O5 158.75(13) . .
O6 Mo2 O5 73.82(11) . .
O12 Mo2 O5 83.13(12) . .
O1 Mo2 O13 163.29(13) . .
O10 Mo2 O13 89.64(13) . .
O6 Mo2 O13 84.02(12) . .
O12 Mo2 O13 74.70(11) . .
O5 Mo2 O13 70.41(10) . .
O4W Cu2 O2W 86.84(18) . .
O4W Cu2 N2 175.94(18) . .
O2W Cu2 N2 91.44(17) . .
O4W Cu2 O3W 88.51(18) . .
O2W Cu2 O3W 172.11(14) . .
N2 Cu2 O3W 93.60(17) . .
O4W Cu2 O2 90.60(14) . .
O2W Cu2 O2 102.47(13) . .
N2 Cu2 O2 86.17(14) . .
O3W Cu2 O2 83.94(13) . .
O4W Cu2 O3 93.50(14) . .
O2W Cu2 O3 86.07(13) . .
N2 Cu2 O3 90.05(14) . .
O3W Cu2 O3 87.86(13) . .
O2 Cu2 O3 170.73(12) . .
N3 C2 C15 110.7(6) . .
C16 N2 C3 116.5(5) . .
C16 N2 Cu2 122.4(4) . .
C3 N2 Cu2 120.8(4) . .
Mo1 O2 Cu2 139.09(18) . .
O8 Mo3 O3 106.52(16) . 2_455
O8 Mo3 O12 98.46(15) . .
O3 Mo3 O12 99.74(14) 2_455 .
O8 Mo3 O14 100.25(15) . 2
O3 Mo3 O14 93.97(14) 2_455 2
O12 Mo3 O14 152.57(13) . 2
O8 Mo3 O11 94.95(14) . 2
O3 Mo3 O11 157.09(13) 2_455 2
O12 Mo3 O11 84.57(12) . 2
O14 Mo3 O11 74.01(11) 2 2
O8 Mo3 O13 163.47(14) . .
O3 Mo3 O13 89.35(13) 2_455 .
O12 Mo3 O13 73.74(11) . .
O14 Mo3 O13 82.83(11) 2 .
O11 Mo3 O13 70.12(10) 2 .
C7 N3 C2 125.2(6) 2_454 .
N2 C3 C4 124.0(7) . .
Mo3 O3 Cu2 134.04(17) 2_455 .
C12 N4 C14 124.0(5) . .
C3 C4 C5 118.1(7) . .
C6 C5 C4 118.5(6) . .
Te1 O5 Mo1 103.79(12) . .
Te1 O5 Mo2 102.28(12) . .
Mo1 O5 Mo2 93.25(11) . .
C5 C6 C16 119.6(6) . .
C5 C6 C7 117.1(6) . .
C16 C6 C7 123.2(6) . .
Mo2 O6 Mo1 114.31(15) . .
O9 C7 N3 123.4(7) . 2_454
O9 C7 C6 120.6(6) . .
N3 C7 C6 116.0(6) 2_454 .
C14 C8 C15 116.6(6) . .
N1 C9 C11 122.8(5) . .
C1 C10 C11 118.8(5) . .
Te1 O11 Mo3 103.77(12) . 2
Te1 O11 Mo1 100.68(12) . .
Mo3 O11 Mo1 93.52(11) 2 .
C10 C11 C9 118.1(5) . .
C10 C11 C12 123.3(5) . .
C9 C11 C12 118.5(5) . .
Mo3 O12 Mo2 116.11(15) . .
O7 C12 N4 124.0(5) . .
O7 C12 C11 119.5(5) . .
N4 C12 C11 116.5(5) . .
Te1 O13 Mo2 101.97(12) . .
Te1 O13 Mo3 100.96(12) . .
Mo2 O13 Mo3 91.03(10) . .
N1 C13 C1 121.6(5) . .
Mo1 O14 Mo3 115.58(14) . 2
N4 C14 C8 116.9(5) . .
C2 C15 C8 116.3(6) . .
N2 C16 C6 123.1(6) . .

loop_
_geom_bond_atom_site_label_1
_geom_bond_atom_site_label_2
_geom_bond_distance
_geom_bond_site_symmetry_2
Te1 O13 1.919(3) .
Te1 O13 1.919(3) 2
Te1 O5 1.923(3) .
Te1 O5 1.923(3) 2
Te1 O11 1.946(3) .
Te1 O11 1.946(3) 2
Mo1 O4 1.712(3) .
Mo1 O2 1.719(3) .
Mo1 O14 1.913(3) .
Mo1 O6 1.958(3) .
Mo1 O5 2.221(3) .
Mo1 O11 2.287(3) .
Cu1 N1 1.994(4) 2_565
Cu1 N1 1.994(4) .
Cu1 O1W 2.007(3) 2_565
Cu1 O1W 2.007(3) .
Cu1 O1 2.293(3) 2_565
Cu1 O1 2.293(3) .
O1 Mo2 1.715(3) .
N1 C9 1.337(6) .
N1 C13 1.343(6) .
C1 C13 1.375(7) .
C1 C10 1.379(8) .
Mo2 O10 1.722(3) .
Mo2 O6 1.911(3) .
Mo2 O12 1.943(3) .
Mo2 O5 2.252(3) .
Mo2 O13 2.264(3) .
Cu2 O4W 1.949(4) .
Cu2 O2W 2.002(4) .
Cu2 N2 2.011(4) .
Cu2 O3W 2.024(4) .
Cu2 O2 2.317(3) .
Cu2 O3 2.350(3) .
C2 N3 1.478(8) .
C2 C15 1.487(10) .
N2 C16 1.303(7) .
N2 C3 1.339(8) .
Mo3 O8 1.704(3) .
Mo3 O3 1.720(3) 2_455
Mo3 O12 1.916(3) .
Mo3 O14 1.969(3) 2
Mo3 O11 2.222(3) 2
Mo3 O13 2.324(3) .
N3 C7 1.354(8) 2_454
C3 C4 1.371(9) .
O3 Mo3 1.720(3) 2_455
N4 C12 1.324(7) .
N4 C14 1.465(7) .
C4 C5 1.381(10) .
C5 C6 1.332(9) .
C6 C16 1.399(8) .
C6 C7 1.489(9) .
O7 C12 1.234(7) .
C7 O9 1.241(8) .
C7 N3 1.354(8) 2_454
C8 C14 1.478(9) .
C8 C15 1.515(11) .
C9 C11 1.388(7) .
C10 C11 1.386(7) .
O11 Mo3 2.222(3) 2
C11 C12 1.491(7) .
O14 Mo3 1.969(3) 2
